data_7228470
loop_
_publ_author_name
'Zhang, Zhenhui'
'Liu, Kunkun'
'Chen, Xun'
'Su, Shi-Jian'
'Deng, Yuanfu'
'Zeng, Wei'

_publ_section_title
;
 Rhodium(iii)-catalyzed indole-directed carbenoid aryl C--H
 insertion/cyclization: access to 1,2-benzocarbazoles
;
_journal_issue 49
_journal_name_full 'RSC Adv.'
_journal_page_first 30554
_journal_paper_doi 10.1039/C7RA04889K
_journal_volume 7
_journal_year 2017
_chemical_formula_sum 'C26 H22 F N O4'
_chemical_formula_weight 431.44
_chemical_name_systematic
; 
 ? 
;
_space_group_IT_number 2
_symmetry_cell_setting triclinic
_symmetry_space_group_name_Hall '-P 1'
_symmetry_space_group_name_H-M 'P -1'
_atom_sites_solution_hydrogens geom
_atom_sites_solution_primary direct
_atom_sites_solution_secondary difmap
_audit_creation_method SHELXL-97
_audit_update_record
;
2016-10-26 deposited with the CCDC.
2017-06-09 downloaded from the CCDC.
;
_cell_angle_alpha 95.978(3)
_cell_angle_beta 106.554(4)
_cell_angle_gamma 105.092(4)
_cell_formula_units_Z 4
_cell_length_a 12.2335(5)
_cell_length_b 13.0790(6)
_cell_length_c 14.4423(5)
_cell_measurement_reflns_used 7029
_cell_measurement_temperature 571(2)
_cell_measurement_theta_max 62.916
_cell_measurement_theta_min 4.237
_cell_volume 2098.54(17)
_computing_cell_refinement 'SMART (Bruker, 1998)'
_computing_data_collection 'SMART (Bruker, 1998)'
_computing_data_reduction 'SAIRT (Bruker, 1998)'
_computing_molecular_graphics 'ORTEP-II (Johnson, 1976)'
_computing_publication_material 'SHELXL-97 (Sheldrick, 1997)'
_computing_structure_refinement 'SHELXL-97 (Sheldrick, 1997)'
_computing_structure_solution 'SHELXS-97 (Sheldrick, 1990)'
_diffrn_ambient_temperature 571(2)
_diffrn_measured_fraction_theta_full 0.995
_diffrn_measured_fraction_theta_max 0.995
_diffrn_measurement_device_type 'four-circle diffractometer'
_diffrn_measurement_method 'CCD plate'
_diffrn_radiation_monochromator graphite
_diffrn_radiation_source 'fine-focus sealed tube'
_diffrn_radiation_type CuK\a
_diffrn_radiation_wavelength 1.54184
_diffrn_reflns_av_R_equivalents 0.0211
_diffrn_reflns_av_sigmaI/netI 0.0227
_diffrn_reflns_limit_h_max 14
_diffrn_reflns_limit_h_min -14
_diffrn_reflns_limit_k_max 14
_diffrn_reflns_limit_k_min -15
_diffrn_reflns_limit_l_max 16
_diffrn_reflns_limit_l_min -10
_diffrn_reflns_number 18225
_diffrn_reflns_theta_full 62.84
_diffrn_reflns_theta_max 62.84
_diffrn_reflns_theta_min 3.25
_exptl_absorpt_coefficient_mu 0.808
_exptl_absorpt_correction_T_max 0.8551
_exptl_absorpt_correction_T_min 0.7936
_exptl_absorpt_correction_type multi-scan
_exptl_crystal_colour colorless
_exptl_crystal_density_diffrn 1.366
_exptl_crystal_density_method 'not measured'
_exptl_crystal_description plane
_exptl_crystal_F_000 904
_exptl_crystal_size_max 0.30
_exptl_crystal_size_mid 0.25
_exptl_crystal_size_min 0.20
_refine_diff_density_max 0.778
_refine_diff_density_min -0.325
_refine_diff_density_rms 0.050
_refine_ls_extinction_method none
_refine_ls_goodness_of_fit_ref 1.057
_refine_ls_hydrogen_treatment mixed
_refine_ls_matrix_type full
_refine_ls_number_parameters 577
_refine_ls_number_reflns 6724
_refine_ls_number_restraints 0
_refine_ls_restrained_S_all 1.057
_refine_ls_R_factor_all 0.0720
_refine_ls_R_factor_gt 0.0631
_refine_ls_shift/su_max 0.004
_refine_ls_shift/su_mean 0.000
_refine_ls_structure_factor_coef Fsqd
_refine_ls_weighting_details 'calc w=1/[\s^2^(Fo^2^)+(0.1154P)^2^+0.8460P] where P=(Fo^2^+2Fc^2^)/3'
_refine_ls_weighting_scheme calc
_refine_ls_wR_factor_gt 0.1835
_refine_ls_wR_factor_ref 0.1957
_reflns_number_gt 5645
_reflns_number_total 6724
_reflns_threshold_expression >2sigma(I)
_cod_data_source_file c7ra04889k2.cif
_cod_data_source_block sad
_cod_depositor_comments
;
The following automatic conversions were performed:

'_symmetry_cell_setting' value 'Triclinic' changed to 'triclinic'
according to
/home/data/users/saulius/crontab/automatic-downloads/rss-feeds/RSC/lib/dictionaries/cif_core.dic
dictionary named 'cif_core.dic' version 2.4.2 from 2011-04-26.

Automatic conversion script
Id: cif_fix_values 4973 2017-02-22 13:04:09Z antanas 

2017-10-04
Z value and formula fixed to values more according to usual
chemical conventions.                 miguel
;
_cod_original_formula_sum 'C52 H44 F2 N2 O8'
_cod_original_formula_weight 862.89
_cod_original_formula_units_Z 2
_cod_original_cell_volume 2098.56(15)
_cod_original_sg_symbol_H-M P-1
_cod_database_code 7228470

loop_
_symmetry_equiv_pos_as_xyz
'x, y, z'
'-x, -y, -z'

loop_
_atom_site_label
_atom_site_type_symbol
_atom_site_fract_x
_atom_site_fract_y
_atom_site_fract_z
_atom_site_U_iso_or_equiv
_atom_site_adp_type
_atom_site_occupancy
_atom_site_symmetry_multiplicity
_atom_site_calc_flag
_atom_site_refinement_flags
O1 O 0.6816(3) -0.28410(18) -0.01386(17) 0.0964(8) Uani 1 1 d .
O2 O 0.63371(19) -0.20767(15) 0.10726(15) 0.0715(5) Uani 1 1 d .
O3 O 1.0647(2) 0.46373(17) 0.23211(17) 0.0894(7) Uani 1 1 d .
O4 O 0.93619(19) 0.39743(14) 0.08169(14) 0.0670(5) Uani 1 1 d .
O5 O 1.44787(19) 0.3344(2) 0.43245(17) 0.0863(7) Uani 1 1 d .
O6 O 1.46992(19) 0.2631(2) 0.56589(16) 0.0885(7) Uani 1 1 d .
O7 O 0.68317(19) 0.1706(2) 0.42250(16) 0.0774(6) Uani 1 1 d .
O8 O 0.73979(16) 0.27392(15) 0.32128(13) 0.0616(5) Uani 1 1 d .
F1 F 0.58249(14) 0.14188(14) 0.07287(15) 0.0808(5) Uani 1 1 d .
F2 F 1.14031(15) 0.51757(13) 0.46359(14) 0.0767(5) Uani 1 1 d .
N1 N 1.11956(19) 0.14486(17) 0.16733(15) 0.0531(5) Uani 1 1 d .
N2 N 1.1304(2) 0.02948(19) 0.39754(15) 0.0602(6) Uani 1 1 d .
C1 C 0.6894(2) 0.1213(2) 0.09042(19) 0.0563(6) Uani 1 1 d .
C2 C 0.7898(2) 0.2095(2) 0.11846(18) 0.0533(6) Uani 1 1 d .
H2A H 0.7838 0.2791 0.1265 0.064 Uiso 1 1 calc R
C3 C 0.9010(2) 0.19237(18) 0.13458(15) 0.0451(5) Uani 1 1 d .
C4 C 0.9015(2) 0.08374(18) 0.12279(15) 0.0452(5) Uani 1 1 d .
C5 C 0.7968(2) -0.00623(19) 0.09432(16) 0.0488(5) Uani 1 1 d .
C6 C 0.6876(2) 0.0160(2) 0.07715(18) 0.0575(6) Uani 1 1 d .
H6A H 0.6157 -0.0396 0.0572 0.069 Uiso 1 1 calc R
C7 C 0.8115(3) -0.11280(19) 0.08216(17) 0.0545(6) Uani 1 1 d .
C8 C 0.9222(3) -0.12789(19) 0.09718(17) 0.0548(6) Uani 1 1 d .
C9 C 0.9411(3) -0.2368(2) 0.0900(2) 0.0732(8) Uani 1 1 d .
H9A H 0.8651 -0.2918 0.0705 0.110 Uiso 1 1 calc R
H9B H 0.9901 -0.2431 0.1529 0.110 Uiso 1 1 calc R
H9C H 0.9801 -0.2453 0.0420 0.110 Uiso 1 1 calc R
C10 C 1.0244(2) -0.03711(18) 0.12505(15) 0.0459(5) Uani 1 1 d .
C11 C 1.0109(2) 0.06465(18) 0.13821(15) 0.0456(5) Uani 1 1 d .
C12 C 1.1224(2) 0.25347(19) 0.18109(16) 0.0471(5) Uani 1 1 d .
C13 C 1.0153(2) 0.27600(18) 0.16300(16) 0.0468(5) Uani 1 1 d .
C14 C 1.2088(2) 0.0915(2) 0.17262(17) 0.0521(6) Uani 1 1 d .
C15 C 1.1498(3) -0.0209(2) 0.14615(17) 0.0550(6) Uani 1 1 d .
C16 C 1.2167(3) -0.0927(3) 0.1423(2) 0.0705(8) Uani 1 1 d .
H16A H 1.1794 -0.1668 0.1248 0.085 Uiso 1 1 calc R
C17 C 1.3374(3) -0.0515(3) 0.1646(2) 0.0806(10) Uani 1 1 d .
H17A H 1.3823 -0.0985 0.1617 0.097 Uiso 1 1 calc R
C18 C 1.3951(3) 0.0585(3) 0.1917(2) 0.0786(9) Uani 1 1 d .
H18A H 1.4779 0.0839 0.2075 0.094 Uiso 1 1 calc R
C19 C 1.3317(3) 0.1306(3) 0.1956(2) 0.0671(7) Uani 1 1 d .
H19A H 1.3708 0.2044 0.2133 0.080 Uiso 1 1 calc R
C20 C 1.2412(2) 0.3384(2) 0.2116(2) 0.0610(6) Uani 1 1 d .
H20A H 1.2300 0.4085 0.2183 0.092 Uiso 1 1 calc R
H20B H 1.2792 0.3310 0.1627 0.092 Uiso 1 1 calc R
H20C H 1.2908 0.3304 0.2735 0.092 Uiso 1 1 calc R
C21 C 0.7042(3) -0.2100(2) 0.05201(19) 0.0637(7) Uani 1 1 d .
C22 C 0.5272(3) -0.2983(3) 0.0838(3) 0.0806(9) Uani 1 1 d .
H22A H 0.4970 -0.3256 0.0133 0.097 Uiso 1 1 calc R
H22B H 0.4661 -0.2747 0.1022 0.097 Uiso 1 1 calc R
C23 C 0.5512(4) -0.3854(3) 0.1355(4) 0.1133(15) Uani 1 1 d .
H23A H 0.4787 -0.4444 0.1185 0.170 Uiso 1 1 calc R
H23B H 0.5799 -0.3589 0.2053 0.170 Uiso 1 1 calc R
H23C H 0.6106 -0.4097 0.1165 0.170 Uiso 1 1 calc R
C24 C 1.0133(2) 0.38947(19) 0.16690(17) 0.0517(6) Uani 1 1 d .
C25 C 0.9058(3) 0.4965(2) 0.0779(3) 0.0786(9) Uani 1 1 d .
H25A H 0.9710 0.5532 0.0717 0.094 Uiso 1 1 calc R
H25B H 0.8892 0.5196 0.1372 0.094 Uiso 1 1 calc R
C26 C 0.7972(4) 0.4727(3) -0.0100(4) 0.1148(15) Uani 1 1 d .
H26A H 0.7728 0.5364 -0.0159 0.172 Uiso 1 1 calc R
H26B H 0.7337 0.4162 -0.0029 0.172 Uiso 1 1 calc R
H26C H 0.8150 0.4500 -0.0679 0.172 Uiso 1 1 calc R
C27 C 1.1165(2) 0.4085(2) 0.44644(19) 0.0562(6) Uani 1 1 d .
C28 C 1.2123(2) 0.3694(2) 0.45710(18) 0.0556(6) Uani 1 1 d .
H28A H 1.2901 0.4158 0.4762 0.067 Uiso 1 1 calc R
C29 C 1.1888(2) 0.2573(2) 0.43823(16) 0.0496(6) Uani 1 1 d .
C30 C 1.0680(2) 0.1928(2) 0.40991(16) 0.0471(5) Uani 1 1 d .
C31 C 0.9708(2) 0.2352(2) 0.40105(16) 0.0473(5) Uani 1 1 d .
C32 C 0.9988(2) 0.3475(2) 0.42055(18) 0.0546(6) Uani 1 1 d .
H32A H 0.9390 0.3802 0.4161 0.066 Uiso 1 1 calc R
C33 C 0.8527(2) 0.1583(2) 0.37643(16) 0.0494(6) Uani 1 1 d .
C34 C 0.8322(2) 0.0485(2) 0.35853(16) 0.0502(6) Uani 1 1 d .
C35 C 0.7104(3) -0.0324(2) 0.3278(2) 0.0643(7) Uani 1 1 d .
H35A H 0.6516 0.0045 0.3254 0.097 Uiso 1 1 calc R
H35B H 0.7078 -0.0794 0.3744 0.097 Uiso 1 1 calc R
H35C H 0.6936 -0.0741 0.2638 0.097 Uiso 1 1 calc R
C36 C 0.9309(2) 0.00938(18) 0.36605(14) 0.0419(5) Uani 1 1 d .
C37 C 1.0439(2) 0.08125(19) 0.39181(16) 0.0478(5) Uani 1 1 d .
C38 C 1.2527(2) 0.0930(2) 0.42561(17) 0.0537(6) Uani 1 1 d .
C39 C 1.3462(3) 0.0375(3) 0.4297(2) 0.0691(8) Uani 1 1 d .
H39A H 1.4237 0.0904 0.4497 0.104 Uiso 1 1 calc R
H39B H 1.3305 -0.0038 0.3658 0.104 Uiso 1 1 calc R
H39C H 1.3444 -0.0098 0.4762 0.104 Uiso 1 1 calc R
C40 C 1.2791(2) 0.2032(2) 0.44628(17) 0.0537(6) Uani 1 1 d .
C41 C 1.0677(3) -0.0832(2) 0.37382(17) 0.0544(6) Uani 1 1 d .
C42 C 0.9454(3) -0.0960(2) 0.35507(16) 0.0544(6) Uani 1 1 d .
C43 C 0.8636(3) -0.1991(2) 0.3329(2) 0.0688(8) Uani 1 1 d .
H43A H 0.7825 -0.2082 0.3208 0.083 Uiso 1 1 calc R
C44 C 0.9050(4) -0.2869(3) 0.3293(2) 0.0792(9) Uani 1 1 d .
H44A H 0.8510 -0.3559 0.3141 0.095 Uiso 1 1 calc R
C45 C 1.0247(4) -0.2749(3) 0.3478(2) 0.0793(10) Uani 1 1 d .
H45A H 1.0501 -0.3359 0.3453 0.095 Uiso 1 1 calc R
C46 C 1.1074(3) -0.1745(2) 0.3698(2) 0.0683(8) Uani 1 1 d .
H46A H 1.1882 -0.1671 0.3818 0.082 Uiso 1 1 calc R
C47 C 1.4061(2) 0.2734(2) 0.4783(2) 0.0615(7) Uani 1 1 d .
C48 C 1.5971(3) 0.3256(5) 0.6026(3) 0.1154(16) Uani 1 1 d .
H48A H 1.6355 0.3077 0.5557 0.138 Uiso 1 1 calc R
H48B H 1.6052 0.4020 0.6095 0.138 Uiso 1 1 calc R
C49 C 1.6539(5) 0.3032(6) 0.6945(4) 0.145(2) Uani 1 1 d .
H49A H 1.7370 0.3446 0.7174 0.217 Uiso 1 1 calc R
H49B H 1.6467 0.2277 0.6875 0.217 Uiso 1 1 calc R
H49C H 1.6166 0.3220 0.7412 0.217 Uiso 1 1 calc R
C50 C 0.7499(2) 0.1994(2) 0.37680(18) 0.0534(6) Uani 1 1 d .
C51 C 0.6496(3) 0.3261(3) 0.3259(3) 0.0745(8) Uani 1 1 d .
H51A H 0.5729 0.2720 0.3124 0.089 Uiso 1 1 calc R
H51B H 0.6715 0.3685 0.3913 0.089 Uiso 1 1 calc R
C52 C 0.6410(5) 0.3947(4) 0.2545(5) 0.138(2) Uani 1 1 d .
H52A H 0.5815 0.4294 0.2571 0.208 Uiso 1 1 calc R
H52B H 0.6189 0.3522 0.1899 0.208 Uiso 1 1 calc R
H52C H 0.7170 0.4485 0.2687 0.208 Uiso 1 1 calc R

loop_
_atom_site_aniso_label
_atom_site_aniso_U_11
_atom_site_aniso_U_22
_atom_site_aniso_U_33
_atom_site_aniso_U_23
_atom_site_aniso_U_13
_atom_site_aniso_U_12
O1 0.133(2) 0.0606(13) 0.0723(13) -0.0153(11) 0.0397(14) -0.0052(13)
O2 0.0822(13) 0.0539(11) 0.0680(12) 0.0059(9) 0.0271(10) 0.0031(9)
O3 0.1235(19) 0.0533(12) 0.0749(13) -0.0013(11) 0.0107(13) 0.0285(12)
O4 0.0824(13) 0.0478(10) 0.0706(12) 0.0151(8) 0.0174(10) 0.0261(9)
O5 0.0616(12) 0.1226(19) 0.0867(14) 0.0468(14) 0.0314(11) 0.0295(12)
O6 0.0649(13) 0.1217(19) 0.0674(13) 0.0304(12) 0.0111(10) 0.0161(12)
O7 0.0713(12) 0.1021(16) 0.0865(14) 0.0392(12) 0.0448(11) 0.0429(11)
O8 0.0623(11) 0.0715(12) 0.0654(11) 0.0213(9) 0.0252(9) 0.0360(9)
F1 0.0548(9) 0.0773(11) 0.1135(14) 0.0222(10) 0.0260(9) 0.0253(8)
F2 0.0756(10) 0.0503(9) 0.1009(12) -0.0015(8) 0.0281(9) 0.0206(8)
N1 0.0637(13) 0.0534(12) 0.0488(11) 0.0148(9) 0.0202(9) 0.0247(10)
N2 0.0778(15) 0.0647(14) 0.0485(11) 0.0135(10) 0.0216(10) 0.0369(12)
C1 0.0526(14) 0.0611(15) 0.0586(14) 0.0156(12) 0.0182(11) 0.0213(12)
C2 0.0615(15) 0.0491(13) 0.0553(13) 0.0121(11) 0.0216(11) 0.0233(11)
C3 0.0566(13) 0.0445(12) 0.0388(11) 0.0098(9) 0.0175(10) 0.0199(10)
C4 0.0577(13) 0.0431(12) 0.0365(11) 0.0103(9) 0.0156(9) 0.0169(10)
C5 0.0627(14) 0.0462(13) 0.0366(11) 0.0102(9) 0.0148(10) 0.0157(11)
C6 0.0579(15) 0.0540(15) 0.0526(13) 0.0123(11) 0.0126(11) 0.0088(12)
C7 0.0788(17) 0.0418(12) 0.0397(12) 0.0089(9) 0.0175(11) 0.0144(12)
C8 0.0838(18) 0.0452(13) 0.0393(12) 0.0110(10) 0.0200(11) 0.0249(12)
C9 0.110(2) 0.0498(15) 0.0678(17) 0.0142(13) 0.0284(16) 0.0364(16)
C10 0.0669(15) 0.0402(12) 0.0379(11) 0.0107(9) 0.0189(10) 0.0249(11)
C11 0.0604(14) 0.0442(12) 0.0368(11) 0.0115(9) 0.0166(10) 0.0212(11)
C12 0.0585(14) 0.0469(12) 0.0397(11) 0.0128(9) 0.0175(10) 0.0191(10)
C13 0.0590(14) 0.0434(12) 0.0404(11) 0.0101(9) 0.0172(10) 0.0176(10)
C14 0.0658(15) 0.0594(15) 0.0444(12) 0.0189(11) 0.0232(11) 0.0318(12)
C15 0.0774(17) 0.0588(15) 0.0438(12) 0.0172(11) 0.0250(11) 0.0369(13)
C16 0.101(2) 0.0706(18) 0.0636(16) 0.0222(14) 0.0348(16) 0.0530(17)
C17 0.100(3) 0.104(3) 0.0747(19) 0.0328(18) 0.0428(18) 0.071(2)
C18 0.079(2) 0.104(3) 0.080(2) 0.0332(18) 0.0394(16) 0.0515(19)
C19 0.0635(17) 0.084(2) 0.0676(16) 0.0270(14) 0.0261(13) 0.0345(15)
C20 0.0605(15) 0.0580(15) 0.0642(15) 0.0156(12) 0.0206(12) 0.0156(12)
C21 0.089(2) 0.0465(14) 0.0465(13) 0.0086(11) 0.0166(13) 0.0116(13)
C22 0.077(2) 0.0605(17) 0.093(2) 0.0151(16) 0.0224(17) 0.0068(15)
C23 0.094(3) 0.090(3) 0.142(4) 0.058(3) 0.023(2) 0.008(2)
C24 0.0616(14) 0.0457(13) 0.0473(13) 0.0068(11) 0.0170(11) 0.0172(11)
C25 0.087(2) 0.0538(16) 0.099(2) 0.0225(15) 0.0258(18) 0.0303(15)
C26 0.087(3) 0.082(2) 0.154(4) 0.040(3) -0.003(3) 0.030(2)
C27 0.0662(16) 0.0467(13) 0.0589(14) 0.0036(11) 0.0234(12) 0.0218(12)
C28 0.0554(14) 0.0587(15) 0.0535(13) 0.0050(11) 0.0198(11) 0.0185(12)
C29 0.0554(14) 0.0592(14) 0.0410(11) 0.0109(10) 0.0189(10) 0.0246(11)
C30 0.0559(14) 0.0547(14) 0.0368(11) 0.0083(9) 0.0173(10) 0.0243(11)
C31 0.0550(13) 0.0551(14) 0.0382(11) 0.0091(10) 0.0177(10) 0.0244(11)
C32 0.0585(15) 0.0576(15) 0.0545(13) 0.0066(11) 0.0213(11) 0.0274(12)
C33 0.0537(13) 0.0595(14) 0.0391(11) 0.0103(10) 0.0162(10) 0.0228(11)
C34 0.0620(14) 0.0560(14) 0.0363(11) 0.0115(10) 0.0168(10) 0.0223(11)
C35 0.0672(17) 0.0644(17) 0.0556(15) 0.0073(12) 0.0185(13) 0.0137(13)
C36 0.0524(13) 0.0452(12) 0.0320(10) 0.0082(8) 0.0145(9) 0.0200(10)
C37 0.0607(14) 0.0537(14) 0.0364(11) 0.0108(9) 0.0178(10) 0.0265(11)
C38 0.0606(15) 0.0690(16) 0.0435(12) 0.0155(11) 0.0206(11) 0.0337(13)
C39 0.0795(19) 0.083(2) 0.0660(16) 0.0219(14) 0.0306(14) 0.0489(16)
C40 0.0576(14) 0.0681(16) 0.0443(12) 0.0133(11) 0.0198(11) 0.0293(12)
C41 0.0758(17) 0.0555(15) 0.0379(11) 0.0111(10) 0.0173(11) 0.0304(13)
C42 0.0773(17) 0.0536(14) 0.0350(11) 0.0092(10) 0.0170(11) 0.0255(12)
C43 0.088(2) 0.0598(17) 0.0530(14) 0.0106(12) 0.0193(14) 0.0173(15)
C44 0.117(3) 0.0533(16) 0.0607(17) 0.0101(13) 0.0230(17) 0.0208(17)
C45 0.127(3) 0.0589(18) 0.0598(16) 0.0142(13) 0.0247(18) 0.0466(19)
C46 0.097(2) 0.0644(17) 0.0534(14) 0.0143(12) 0.0214(14) 0.0443(16)
C47 0.0578(15) 0.0800(18) 0.0580(15) 0.0183(13) 0.0227(12) 0.0337(14)
C48 0.067(2) 0.167(4) 0.091(3) 0.040(3) 0.0125(19) 0.009(2)
C49 0.094(3) 0.196(6) 0.121(4) 0.027(4) 0.008(3) 0.036(3)
C50 0.0524(14) 0.0621(15) 0.0476(12) 0.0098(11) 0.0160(11) 0.0209(11)
C51 0.0626(17) 0.0774(19) 0.089(2) 0.0111(16) 0.0201(15) 0.0370(15)
C52 0.171(5) 0.132(4) 0.198(5) 0.098(4) 0.103(4) 0.114(4)

loop_
_atom_type_symbol
_atom_type_description
_atom_type_scat_dispersion_real
_atom_type_scat_dispersion_imag
_atom_type_scat_source
C C 0.0181 0.0091 'International Tables Vol C Tables 4.2.6.8 and 6.1.1.4'
H H 0.0000 0.0000 'International Tables Vol C Tables 4.2.6.8 and 6.1.1.4'
F F 0.0727 0.0534 'International Tables Vol C Tables 4.2.6.8 and 6.1.1.4'
N N 0.0311 0.0180 'International Tables Vol C Tables 4.2.6.8 and 6.1.1.4'
O O 0.0492 0.0322 'International Tables Vol C Tables 4.2.6.8 and 6.1.1.4'

loop_
_geom_angle_atom_site_label_1
_geom_angle_atom_site_label_2
_geom_angle_atom_site_label_3
_geom_angle
C21 O2 C22 117.0(2)
C24 O4 C25 117.6(2)
C47 O6 C48 117.1(3)
C50 O8 C51 116.0(2)
C11 N1 C12 119.5(2)
C11 N1 C14 106.4(2)
C12 N1 C14 134.0(2)
C37 N2 C38 118.9(2)
C37 N2 C41 105.8(2)
C38 N2 C41 135.3(2)
F1 C1 C6 117.7(2)
F1 C1 C2 116.4(2)
C6 C1 C2 125.8(2)
C1 C2 C3 118.4(2)
C1 C2 H2A 120.8
C3 C2 H2A 120.8
C2 C3 C4 116.7(2)
C2 C3 C13 125.6(2)
C4 C3 C13 117.6(2)
C11 C4 C3 117.8(2)
C11 C4 C5 118.3(2)
C3 C4 C5 123.9(2)
C6 C5 C4 116.8(2)
C6 C5 C7 125.7(2)
C4 C5 C7 117.4(2)
C1 C6 C5 118.3(2)
C1 C6 H6A 120.9
C5 C6 H6A 120.9
C8 C7 C5 122.2(2)
C8 C7 C21 118.3(2)
C5 C7 C21 119.5(3)
C7 C8 C10 119.0(2)
C7 C8 C9 123.5(3)
C10 C8 C9 117.4(3)
C8 C9 H9A 109.5
C8 C9 H9B 109.5
H9A C9 H9B 109.5
C8 C9 H9C 109.5
H9A C9 H9C 109.5
H9B C9 H9C 109.5
C11 C10 C8 118.9(2)
C11 C10 C15 106.2(2)
C8 C10 C15 134.9(2)
N1 C11 C10 111.8(2)
N1 C11 C4 124.1(2)
C10 C11 C4 124.1(2)
C13 C12 N1 118.2(2)
C13 C12 C20 123.5(2)
N1 C12 C20 118.3(2)
C12 C13 C3 122.7(2)
C12 C13 C24 119.9(2)
C3 C13 C24 117.3(2)
C19 C14 C15 120.4(2)
C19 C14 N1 132.0(3)
C15 C14 N1 107.7(2)
C16 C15 C14 119.5(3)
C16 C15 C10 132.5(3)
C14 C15 C10 108.0(2)
C17 C16 C15 118.6(3)
C17 C16 H16A 120.7
C15 C16 H16A 120.7
C16 C17 C18 121.7(3)
C16 C17 H17A 119.1
C18 C17 H17A 119.1
C19 C18 C17 120.9(3)
C19 C18 H18A 119.6
C17 C18 H18A 119.6
C18 C19 C14 118.9(3)
C18 C19 H19A 120.6
C14 C19 H19A 120.6
C12 C20 H20A 109.5
C12 C20 H20B 109.5
H20A C20 H20B 109.5
C12 C20 H20C 109.5
H20A C20 H20C 109.5
H20B C20 H20C 109.5
O1 C21 O2 122.2(3)
O1 C21 C7 125.1(3)
O2 C21 C7 112.8(2)
O2 C22 C23 111.5(3)
O2 C22 H22A 109.3
C23 C22 H22A 109.3
O2 C22 H22B 109.3
C23 C22 H22B 109.3
H22A C22 H22B 108.0
C22 C23 H23A 109.5
C22 C23 H23B 109.5
H23A C23 H23B 109.5
C22 C23 H23C 109.5
H23A C23 H23C 109.5
H23B C23 H23C 109.5
O3 C24 O4 122.0(2)
O3 C24 C13 128.5(2)
O4 C24 C13 109.4(2)
O4 C25 C26 106.0(3)
O4 C25 H25A 110.5
C26 C25 H25A 110.5
O4 C25 H25B 110.5
C26 C25 H25B 110.5
H25A C25 H25B 108.7
C25 C26 H26A 109.5
C25 C26 H26B 109.5
H26A C26 H26B 109.5
C25 C26 H26C 109.5
H26A C26 H26C 109.5
H26B C26 H26C 109.5
F2 C27 C28 117.2(2)
F2 C27 C32 117.0(2)
C28 C27 C32 125.9(2)
C27 C28 C29 117.7(2)
C27 C28 H28A 121.1
C29 C28 H28A 121.1
C28 C29 C30 117.4(2)
C28 C29 C40 124.7(2)
C30 C29 C40 117.9(2)
C37 C30 C29 117.8(2)
C37 C30 C31 118.4(2)
C29 C30 C31 123.7(2)
C32 C31 C30 116.7(2)
C32 C31 C33 126.2(2)
C30 C31 C33 117.1(2)
C27 C32 C31 118.6(2)
C27 C32 H32A 120.7
C31 C32 H32A 120.7
C34 C33 C31 122.9(2)
C34 C33 C50 118.2(2)
C31 C33 C50 118.8(2)
C33 C34 C36 118.3(2)
C33 C34 C35 123.8(2)
C36 C34 C35 117.8(2)
C34 C35 H35A 109.5
C34 C35 H35B 109.5
H35A C35 H35B 109.5
C34 C35 H35C 109.5
H35A C35 H35C 109.5
H35B C35 H35C 109.5
C37 C36 C34 119.5(2)
C37 C36 C42 106.1(2)
C34 C36 C42 134.4(2)
C36 C37 N2 112.0(2)
C36 C37 C30 123.7(2)
N2 C37 C30 124.2(2)
C40 C38 N2 118.0(2)
C40 C38 C39 122.9(3)
N2 C38 C39 119.1(2)
C38 C39 H39A 109.5
C38 C39 H39B 109.5
H39A C39 H39B 109.5
C38 C39 H39C 109.5
H39A C39 H39C 109.5
H39B C39 H39C 109.5
C38 C40 C29 123.2(2)
C38 C40 C47 120.1(2)
C29 C40 C47 116.7(2)
C46 C41 C42 119.7(3)
C46 C41 N2 132.0(3)
C42 C41 N2 108.2(2)
C43 C42 C41 120.2(3)
C43 C42 C36 132.0(3)
C41 C42 C36 107.8(2)
C44 C43 C42 118.8(3)
C44 C43 H43A 120.6
C42 C43 H43A 120.6
C43 C44 C45 121.4(3)
C43 C44 H44A 119.3
C45 C44 H44A 119.3
C44 C45 C46 121.2(3)
C44 C45 H45A 119.4
C46 C45 H45A 119.4
C45 C46 C41 118.7(3)
C45 C46 H46A 120.6
C41 C46 H46A 120.6
O5 C47 O6 122.2(3)
O5 C47 C40 125.1(2)
O6 C47 C40 112.7(2)
C49 C48 O6 110.6(4)
C49 C48 H48A 109.5
O6 C48 H48A 109.5
C49 C48 H48B 109.5
O6 C48 H48B 109.5
H48A C48 H48B 108.1
C48 C49 H49A 109.5
C48 C49 H49B 109.5
H49A C49 H49B 109.5
C48 C49 H49C 109.5
H49A C49 H49C 109.5
H49B C49 H49C 109.5
O7 C50 O8 122.6(2)
O7 C50 C33 124.7(2)
O8 C50 C33 112.8(2)
C52 C51 O8 109.0(3)
C52 C51 H51A 109.9
O8 C51 H51A 109.9
C52 C51 H51B 109.9
O8 C51 H51B 109.9
H51A C51 H51B 108.3
C51 C52 H52A 109.5
C51 C52 H52B 109.5
H52A C52 H52B 109.5
C51 C52 H52C 109.5
H52A C52 H52C 109.5
H52B C52 H52C 109.5

loop_
_geom_bond_atom_site_label_1
_geom_bond_atom_site_label_2
_geom_bond_distance
O1 C21 1.200(3)
O2 C21 1.335(4)
O2 C22 1.441(4)
O3 C24 1.175(3)
O4 C24 1.353(3)
O4 C25 1.441(3)
O5 C47 1.194(3)
O6 C47 1.326(3)
O6 C48 1.465(4)
O7 C50 1.201(3)
O8 C50 1.333(3)
O8 C51 1.453(3)
F1 C1 1.362(3)
F2 C27 1.360(3)
N1 C11 1.382(3)
N1 C12 1.404(3)
N1 C14 1.430(3)
N2 C37 1.385(3)
N2 C38 1.425(4)
N2 C41 1.426(4)
C1 C6 1.365(4)
C1 C2 1.373(4)
C2 C3 1.394(3)
C2 H2A 0.9300
C3 C4 1.415(3)
C3 C13 1.450(3)
C4 C11 1.385(3)
C4 C5 1.417(3)
C5 C6 1.399(4)
C5 C7 1.451(3)
C6 H6A 0.9300
C7 C8 1.378(4)
C7 C21 1.490(4)
C8 C10 1.405(4)
C8 C9 1.499(4)
C9 H9A 0.9600
C9 H9B 0.9600
C9 H9C 0.9600
C10 C11 1.384(3)
C10 C15 1.429(4)
C12 C13 1.376(3)
C12 C20 1.495(4)
C13 C24 1.486(3)
C14 C19 1.384(4)
C14 C15 1.415(4)
C15 C16 1.404(4)
C16 C17 1.361(5)
C16 H16A 0.9300
C17 C18 1.385(5)
C17 H17A 0.9300
C18 C19 1.374(4)
C18 H18A 0.9300
C19 H19A 0.9300
C20 H20A 0.9600
C20 H20B 0.9600
C20 H20C 0.9600
C22 C23 1.473(5)
C22 H22A 0.9700
C22 H22B 0.9700
C23 H23A 0.9600
C23 H23B 0.9600
C23 H23C 0.9600
C25 C26 1.489(5)
C25 H25A 0.9700
C25 H25B 0.9700
C26 H26A 0.9600
C26 H26B 0.9600
C26 H26C 0.9600
C27 C28 1.372(4)
C27 C32 1.372(4)
C28 C29 1.400(4)
C28 H28A 0.9300
C29 C30 1.414(4)
C29 C40 1.443(3)
C30 C37 1.391(3)
C30 C31 1.418(3)
C31 C32 1.396(4)
C31 C33 1.450(4)
C32 H32A 0.9300
C33 C34 1.375(4)
C33 C50 1.492(3)
C34 C36 1.411(3)
C34 C35 1.497(4)
C35 H35A 0.9600
C35 H35B 0.9600
C35 H35C 0.9600
C36 C37 1.375(3)
C36 C42 1.433(3)
C38 C40 1.373(4)
C38 C39 1.497(4)
C39 H39A 0.9600
C39 H39B 0.9600
C39 H39C 0.9600
C40 C47 1.494(4)
C41 C46 1.402(4)
C41 C42 1.404(4)
C42 C43 1.395(4)
C43 C44 1.372(5)
C43 H43A 0.9300
C44 C45 1.374(5)
C44 H44A 0.9300
C45 C46 1.375(5)
C45 H45A 0.9300
C46 H46A 0.9300
C48 C49 1.411(6)
C48 H48A 0.9700
C48 H48B 0.9700
C49 H49A 0.9600
C49 H49B 0.9600
C49 H49C 0.9600
C51 C52 1.436(5)
C51 H51A 0.9700
C51 H51B 0.9700
C52 H52A 0.9600
C52 H52B 0.9600
C52 H52C 0.9600

loop_
_geom_torsion_atom_site_label_1
_geom_torsion_atom_site_label_2
_geom_torsion_atom_site_label_3
_geom_torsion_atom_site_label_4
_geom_torsion
F1 C1 C2 C3 -178.3(2)
C6 C1 C2 C3 0.5(4)
C1 C2 C3 C4 -1.5(3)
C1 C2 C3 C13 179.1(2)
C2 C3 C4 C11 179.86(19)
C13 C3 C4 C11 -0.6(3)
C2 C3 C4 C5 1.2(3)
C13 C3 C4 C5 -179.32(19)
C11 C4 C5 C6 -178.6(2)
C3 C4 C5 C6 0.1(3)
C11 C4 C5 C7 -0.7(3)
C3 C4 C5 C7 178.0(2)
F1 C1 C6 C5 179.6(2)
C2 C1 C6 C5 0.8(4)
C4 C5 C6 C1 -1.1(3)
C7 C5 C6 C1 -178.8(2)
C6 C5 C7 C8 177.6(2)
C4 C5 C7 C8 -0.1(3)
C6 C5 C7 C21 -2.2(4)
C4 C5 C7 C21 -179.8(2)
C5 C7 C8 C10 -0.1(3)
C21 C7 C8 C10 179.6(2)
C5 C7 C8 C9 176.9(2)
C21 C7 C8 C9 -3.3(4)
C7 C8 C10 C11 1.1(3)
C9 C8 C10 C11 -176.1(2)
C7 C8 C10 C15 -179.7(2)
C9 C8 C10 C15 3.0(4)
C12 N1 C11 C10 177.98(18)
C14 N1 C11 C10 0.4(2)
C12 N1 C11 C4 -1.2(3)
C14 N1 C11 C4 -178.8(2)
C8 C10 C11 N1 178.79(18)
C15 C10 C11 N1 -0.6(2)
C8 C10 C11 C4 -2.0(3)
C15 C10 C11 C4 178.6(2)
C3 C4 C11 N1 2.1(3)
C5 C4 C11 N1 -179.11(19)
C3 C4 C11 C10 -176.98(19)
C5 C4 C11 C10 1.8(3)
C11 N1 C12 C13 -1.2(3)
C14 N1 C12 C13 175.5(2)
C11 N1 C12 C20 -179.4(2)
C14 N1 C12 C20 -2.7(4)
N1 C12 C13 C3 2.7(3)
C20 C12 C13 C3 -179.2(2)
N1 C12 C13 C24 -173.89(19)
C20 C12 C13 C24 4.2(3)
C2 C3 C13 C12 177.7(2)
C4 C3 C13 C12 -1.8(3)
C2 C3 C13 C24 -5.6(3)
C4 C3 C13 C24 174.89(19)
C11 N1 C14 C19 178.5(3)
C12 N1 C14 C19 1.4(4)
C11 N1 C14 C15 -0.1(2)
C12 N1 C14 C15 -177.1(2)
C19 C14 C15 C16 -0.7(4)
N1 C14 C15 C16 178.0(2)
C19 C14 C15 C10 -179.0(2)
N1 C14 C15 C10 -0.3(2)
C11 C10 C15 C16 -177.5(3)
C8 C10 C15 C16 3.3(5)
C11 C10 C15 C14 0.5(2)
C8 C10 C15 C14 -178.7(2)
C14 C15 C16 C17 0.3(4)
C10 C15 C16 C17 178.1(3)
C15 C16 C17 C18 0.6(4)
C16 C17 C18 C19 -1.0(5)
C17 C18 C19 C14 0.5(4)
C15 C14 C19 C18 0.3(4)
N1 C14 C19 C18 -178.0(3)
C22 O2 C21 O1 -0.7(4)
C22 O2 C21 C7 179.9(2)
C8 C7 C21 O1 -49.5(4)
C5 C7 C21 O1 130.2(3)
C8 C7 C21 O2 129.8(3)
C5 C7 C21 O2 -50.4(3)
C21 O2 C22 C23 87.6(4)
C25 O4 C24 O3 -8.5(4)
C25 O4 C24 C13 169.2(2)
C12 C13 C24 O3 -56.3(4)
C3 C13 C24 O3 126.9(3)
C12 C13 C24 O4 126.1(2)
C3 C13 C24 O4 -50.6(3)
C24 O4 C25 C26 -164.3(3)
F2 C27 C28 C29 -179.1(2)
C32 C27 C28 C29 1.3(4)
C27 C28 C29 C30 -0.2(3)
C27 C28 C29 C40 -179.8(2)
C28 C29 C30 C37 -179.5(2)
C40 C29 C30 C37 0.1(3)
C28 C29 C30 C31 -0.8(3)
C40 C29 C30 C31 178.7(2)
C37 C30 C31 C32 179.5(2)
C29 C30 C31 C32 0.9(3)
C37 C30 C31 C33 1.9(3)
C29 C30 C31 C33 -176.8(2)
F2 C27 C32 C31 179.1(2)
C28 C27 C32 C31 -1.3(4)
C30 C31 C32 C27 0.1(3)
C33 C31 C32 C27 177.5(2)
C32 C31 C33 C34 -179.7(2)
C30 C31 C33 C34 -2.3(3)
C32 C31 C33 C50 -3.8(3)
C30 C31 C33 C50 173.62(19)
C31 C33 C34 C36 1.0(3)
C50 C33 C34 C36 -174.92(19)
C31 C33 C34 C35 -176.6(2)
C50 C33 C34 C35 7.4(3)
C33 C34 C36 C37 0.7(3)
C35 C34 C36 C37 178.5(2)
C33 C34 C36 C42 178.6(2)
C35 C34 C36 C42 -3.6(4)
C34 C36 C37 N2 178.90(19)
C42 C36 C37 N2 0.4(2)
C34 C36 C37 C30 -1.1(3)
C42 C36 C37 C30 -179.5(2)
C38 N2 C37 C36 -178.65(19)
C41 N2 C37 C36 -0.1(2)
C38 N2 C37 C30 1.3(3)
C41 N2 C37 C30 179.9(2)
C29 C30 C37 C36 178.44(19)
C31 C30 C37 C36 -0.3(3)
C29 C30 C37 N2 -1.5(3)
C31 C30 C37 N2 179.8(2)
C37 N2 C38 C40 0.4(3)
C41 N2 C38 C40 -177.7(2)
C37 N2 C38 C39 -178.6(2)
C41 N2 C38 C39 3.3(4)
N2 C38 C40 C29 -1.8(3)
C39 C38 C40 C29 177.1(2)
N2 C38 C40 C47 178.6(2)
C39 C38 C40 C47 -2.4(4)
C28 C29 C40 C38 -178.9(2)
C30 C29 C40 C38 1.6(3)
C28 C29 C40 C47 0.7(3)
C30 C29 C40 C47 -178.8(2)
C37 N2 C41 C46 -178.3(3)
C38 N2 C41 C46 -0.1(5)
C37 N2 C41 C42 -0.3(2)
C38 N2 C41 C42 177.9(2)
C46 C41 C42 C43 0.3(3)
N2 C41 C42 C43 -178.0(2)
C46 C41 C42 C36 178.9(2)
N2 C41 C42 C36 0.6(2)
C37 C36 C42 C43 177.7(2)
C34 C36 C42 C43 -0.4(4)
C37 C36 C42 C41 -0.6(2)
C34 C36 C42 C41 -178.8(2)
C41 C42 C43 C44 -0.4(4)
C36 C42 C43 C44 -178.6(2)
C42 C43 C44 C45 0.5(4)
C43 C44 C45 C46 -0.5(5)
C44 C45 C46 C41 0.4(4)
C42 C41 C46 C45 -0.2(4)
N2 C41 C46 C45 177.5(2)
C48 O6 C47 O5 -3.4(5)
C48 O6 C47 C40 177.8(3)
C38 C40 C47 O5 114.3(3)
C29 C40 C47 O5 -65.3(4)
C38 C40 C47 O6 -67.0(3)
C29 C40 C47 O6 113.4(3)
C47 O6 C48 C49 -177.8(4)
C51 O8 C50 O7 5.4(4)
C51 O8 C50 C33 -173.8(2)
C34 C33 C50 O7 50.2(4)
C31 C33 C50 O7 -125.9(3)
C34 C33 C50 O8 -130.6(2)
C31 C33 C50 O8 53.3(3)
C50 O8 C51 C52 -173.7(4)
